data_7101458
loop_
_publ_author_name
'A. Blake'
'David Allan'
'Deguang Huang'
'Timothy J. Prior'
'M. Schroder'

_publ_section_title
;
High pressure co-ordination chemistry of a palladium
thioether complex: pressure versus electrons
;
_journal_issue 39
_journal_name_full 'Chemical Communications'
_journal_paper_doi 10.1039/b606736k
_journal_year 2006
_chemical_formula_moiety 'C6 H12 Cl2 Pd S3'
_chemical_formula_sum 'C6 H12 Cl2 Pd S3'
_chemical_formula_weight 357.64
_chemical_name_systematic
;
?
;
_space_group_IT_number 19
_symmetry_cell_setting orthorhombic
_symmetry_space_group_name_Hall 'P 2ac 2ab'
_symmetry_space_group_name_H-M 'P 21 21 21'
_atom_sites_solution_hydrogens geom
_atom_sites_solution_primary direct
_atom_sites_solution_secondary difmap
_audit_creation_method 'enCIFer editing of SHELXL97 CIF output'
_cell_angle_alpha 90.00
_cell_angle_beta 90.00
_cell_angle_gamma 90.00
_cell_formula_units_Z 4
_cell_length_a 7.3362(8)
_cell_length_b 11.9411(11)
_cell_length_c 11.864(3)
_cell_measurement_pressure 1260000
_cell_measurement_reflns_used 814
_cell_measurement_temperature 298(2)
_cell_measurement_theta_max 25.7
_cell_measurement_theta_min 3.9
_cell_volume 1039.3(3)
_computing_cell_refinement 'Bruker SAINT (Bruker, 2004)'
_computing_data_collection 'Bruker APEX2 (Bruker, 2004)'
_computing_data_reduction 'Bruker SAINT'
_computing_molecular_graphics 'PLATON (Spek, 2003)'
_computing_publication_material 'enCIFer (Allen et al., 2004); PLATON'
_computing_structure_refinement 'SHELXL97 (Sheldrick, 1998)'
_computing_structure_solution 'SHELXS97 (Sheldrick, 1990)'
_diffrn_ambient_pressure 1260000
_diffrn_ambient_temperature 298(2)
_diffrn_measured_fraction_theta_full 0.420
_diffrn_measured_fraction_theta_max 0.420
_diffrn_measurement_device_type 'Bruker APEXII CCD area detector'
_diffrn_measurement_method omega
_diffrn_radiation_monochromator 'silicon (111)'
_diffrn_radiation_source 'Daresbury SRS Station 16.2 SMX'
_diffrn_radiation_type synchrotron
_diffrn_radiation_wavelength 0.8406
_diffrn_reflns_av_R_equivalents 0.063
_diffrn_reflns_av_sigmaI/netI 0.054
_diffrn_reflns_limit_h_max 7
_diffrn_reflns_limit_h_min -7
_diffrn_reflns_limit_k_max 12
_diffrn_reflns_limit_k_min -12
_diffrn_reflns_limit_l_max 5
_diffrn_reflns_limit_l_min -5
_diffrn_reflns_number 2298
_diffrn_reflns_theta_full 26.79
_diffrn_reflns_theta_max 26.79
_diffrn_reflns_theta_min 3.86
_diffrn_standards_decay_% 0
_diffrn_standards_number 0
_exptl_absorpt_coefficient_mu 2.844
_exptl_absorpt_correction_T_max 1.000
_exptl_absorpt_correction_T_min 0.608
_exptl_absorpt_correction_type multi-scan
_exptl_absorpt_process_details '(SADABS; Bruker, 2004)'
_exptl_crystal_colour orange
_exptl_crystal_density_diffrn 2.286
_exptl_crystal_density_method 'not measured'
_exptl_crystal_description tablet
_exptl_crystal_F_000 704
_exptl_crystal_size_max 0.15
_exptl_crystal_size_mid 0.10
_exptl_crystal_size_min 0.05
_refine_diff_density_max 0.43
_refine_diff_density_min -0.60
_refine_diff_density_rms 0.12
_refine_ls_abs_structure_details 'Flack H D (1983), Acta Cryst. A39, 876-881'
_refine_ls_abs_structure_Flack 0.00(15)
_refine_ls_extinction_method none
_refine_ls_goodness_of_fit_ref 1.13
_refine_ls_hydrogen_treatment constr
_refine_ls_matrix_type full
_refine_ls_number_parameters 79
_refine_ls_number_reflns 531
_refine_ls_number_restraints 24
_refine_ls_restrained_S_all 1.11
_refine_ls_R_factor_all 0.0428
_refine_ls_R_factor_gt 0.0389
_refine_ls_shift/su_max 0.001
_refine_ls_shift/su_mean 0.000
_refine_ls_structure_factor_coef Fsqd
_refine_ls_weighting_details 'calc w=1/[\s^2^(Fo^2^)+(0.055P)^2^+2.042P] where P=(Fo^2^+2Fc^2^)/3'
_refine_ls_weighting_scheme calc
_refine_ls_wR_factor_gt 0.0934
_refine_ls_wR_factor_ref 0.0993
_reflns_number_gt 493
_reflns_number_total 531
_reflns_threshold_expression I>2s(I)
_cod_data_source_file b606736k.txt
_cod_database_code 7101458

loop_
_symmetry_equiv_pos_as_xyz
'x, y, z'
'-x+1/2, -y, z+1/2'
'x+1/2, -y+1/2, -z'
'-x, y+1/2, -z+1/2'

loop_
_atom_site_label
_atom_site_type_symbol
_atom_site_fract_x
_atom_site_fract_y
_atom_site_fract_z
_atom_site_U_iso_or_equiv
_atom_site_adp_type
_atom_site_occupancy
_atom_site_symmetry_multiplicity
_atom_site_calc_flag
_atom_site_refinement_flags
Pd Pd 0.18602(15) 0.13679(8) 0.3737(3) 0.0211(14) Uani 1 1 d U
Cl1 Cl 0.0369(6) 0.0039(3) 0.4822(9) 0.039(4) Uani 1 1 d U
Cl2 Cl 0.4226(6) 0.0159(3) 0.3231(9) 0.046(5) Uani 1 1 d U
S1 S -0.0325(6) 0.1576(3) 0.1507(9) 0.030(3) Uani 1 1 d DU
C2 C -0.177(2) 0.2655(11) 0.2087(19) 0.033(5) Uiso 1 1 d DU
H2A H -0.1215 0.3378 0.1945 0.040 Uiso 1 1 calc R
H2B H -0.2933 0.2641 0.1694 0.040 Uiso 1 1 calc R
C3 C -0.2124(19) 0.2543(12) 0.3338(17) 0.026(5) Uiso 1 1 d DU
H3A H -0.2749 0.1837 0.3454 0.032 Uiso 1 1 calc R
H3B H -0.2970 0.3131 0.3548 0.032 Uiso 1 1 calc R
S4 S -0.0239(5) 0.2594(3) 0.4327(8) 0.025(4) Uani 1 1 d DU
C5 C 0.078(2) 0.3954(8) 0.402(2) 0.019(4) Uiso 1 1 d DU
H5A H -0.0196 0.4498 0.3951 0.023 Uiso 1 1 calc R
H5B H 0.1512 0.4173 0.4667 0.023 Uiso 1 1 calc R
C6 C 0.1963(19) 0.4027(8) 0.298(2) 0.015(4) Uiso 1 1 d DU
H6A H 0.2739 0.4683 0.3019 0.018 Uiso 1 1 calc R
H6B H 0.1200 0.4095 0.2312 0.018 Uiso 1 1 calc R
S7 S 0.3362(6) 0.2769(3) 0.2872(9) 0.022(5) Uani 1 1 d DU
C8 C 0.3282(19) 0.2453(14) 0.1379(13) 0.027(5) Uiso 1 1 d DU
H8A H 0.3979 0.3027 0.0992 0.032 Uiso 1 1 calc R
H8C H 0.3919 0.1750 0.1266 0.032 Uiso 1 1 calc R
C9 C 0.1451(15) 0.2361(12) 0.0790(18) 0.032(5) Uiso 1 1 d DU
H9C H 0.1650 0.2019 0.0059 0.039 Uiso 1 1 calc R
H9A H 0.1000 0.3113 0.0658 0.039 Uiso 1 1 calc R

loop_
_atom_site_aniso_label
_atom_site_aniso_U_11
_atom_site_aniso_U_22
_atom_site_aniso_U_33
_atom_site_aniso_U_23
_atom_site_aniso_U_13
_atom_site_aniso_U_12
Pd 0.0136(7) 0.0134(6) 0.036(4) 0.0001(10) 0.0012(12) 0.0026(5)
Cl1 0.045(3) 0.0209(19) 0.052(12) 0.010(3) 0.016(4) -0.003(2)
Cl2 0.025(3) 0.028(2) 0.083(18) 0.002(4) 0.007(4) 0.0137(17)
S1 0.028(3) 0.023(2) 0.038(9) -0.009(3) 0.009(4) -0.0085(16)
S4 0.010(2) 0.0186(18) 0.048(11) 0.000(3) 0.000(3) 0.0000(16)
S7 0.013(2) 0.020(2) 0.033(15) 0.004(3) 0.004(4) 0.0014(15)

loop_
_atom_type_symbol
_atom_type_description
_atom_type_scat_dispersion_real
_atom_type_scat_dispersion_imag
_atom_type_scat_source
C C 0.0033 0.0016 'International Tables Vol C Tables 4.2.6.8 and 6.1.1.4'
H H 0.0000 0.0000 'International Tables Vol C Tables 4.2.6.8 and 6.1.1.4'
S S 0.1246 0.1234 'International Tables Vol C Tables 4.2.6.8 and 6.1.1.4'
Cl Cl 0.1484 0.1585 'International Tables Vol C Tables 4.2.6.8 and 6.1.1.4'
Pd Pd -0.9988 1.0072 'International Tables Vol C Tables 4.2.6.8 and 6.1.1.4'

loop_
_geom_angle_atom_site_label_1
_geom_angle_atom_site_label_2
_geom_angle_atom_site_label_3
_geom_angle
_geom_angle_site_symmetry_3
S4 Pd S7 89.61(19) .
S4 Pd Cl1 87.1(2) .
S7 Pd Cl1 173.3(4) .
S4 Pd Cl2 175.1(3) .
S7 Pd Cl2 88.8(2) .
Cl1 Pd Cl2 94.0(2) .
S4 Pd S1 81.9(2) .
S7 Pd S1 78.7(3) .
Cl1 Pd S1 106.5(2) .
Cl2 Pd S1 102.4(3) .
S4 Pd S4 88.90(13) 3_556
S7 Pd S4 74.2(3) 3_556
Cl1 Pd S4 99.9(3) 3_556
Cl2 Pd S4 86.2(2) 3_556
S1 Pd S4 151.45(13) 3_556
C2 S1 C9 103.4(8) .
C2 S1 Pd 92.1(8) .
C9 S1 Pd 94.0(6) .
C3 C2 S1 114.3(14) .
C3 C2 H2A 108.7 .
S1 C2 H2A 108.7 .
C3 C2 H2B 108.7 .
S1 C2 H2B 108.7 .
H2A C2 H2B 107.6 .
C2 C3 S4 120.1(15) .
C2 C3 H3A 107.3 .
S4 C3 H3A 107.3 .
C2 C3 H3B 107.3 .
S4 C3 H3B 107.3 .
H3A C3 H3B 106.9 .
C3 S4 C5 102.4(9) .
C3 S4 Pd 107.5(7) .
C5 S4 Pd 103.8(6) .
C6 C5 S4 116.6(12) .
C6 C5 H5A 108.2 .
S4 C5 H5A 108.2 .
C6 C5 H5B 108.2 .
S4 C5 H5B 108.2 .
H5A C5 H5B 107.3 .
C5 C6 S7 109.3(11) .
C5 C6 H6A 109.8 .
S7 C6 H6A 109.8 .
C5 C6 H6B 109.8 .
S7 C6 H6B 109.8 .
H6A C6 H6B 108.3 .
C8 S7 C6 102.7(11) .
C8 S7 Pd 106.0(5) .
C6 S7 Pd 107.8(6) .
C9 C8 S7 119.6(12) .
C9 C8 H8A 107.4 .
S7 C8 H8A 107.4 .
C9 C8 H8C 107.4 .
S7 C8 H8C 107.4 .
H8A C8 H8C 107.0 .
C8 C9 S1 117.2(12) .
C8 C9 H9C 108.0 .
S1 C9 H9C 108.0 .
C8 C9 H9A 108.0 .
S1 C9 H9A 108.0 .
H9C C9 H9A 107.2 .

loop_
_geom_bond_atom_site_label_1
_geom_bond_atom_site_label_2
_geom_bond_distance
_geom_bond_site_symmetry_2
Pd S4 2.238(5) .
Pd S7 2.251(6) .
Pd Cl1 2.318(7) .
Pd Cl2 2.336(5) .
Pd S1 3.104(10) .
Pd S4 3.367(8) 3_556
S1 C2 1.805(9) .
S1 C9 1.816(9) .
C2 C3 1.512(10) .
C2 H2A 0.9700 .
C2 H2B 0.9700 .
C3 S4 1.815(10) .
C3 H3A 0.9700 .
C3 H3B 0.9700 .
S4 C5 1.823(8) .
C5 C6 1.518(10) .
C5 H5A 0.9700 .
C5 H5B 0.9700 .
C6 S7 1.823(8) .
C6 H6A 0.9700 .
C6 H6B 0.9700 .
S7 C8 1.811(10) .
C8 C9 1.518(10) .
C8 H8A 0.9700 .
C8 H8C 0.9700 .
C9 H9C 0.9700 .
C9 H9A 0.9700 .

loop_
_geom_torsion_atom_site_label_1
_geom_torsion_atom_site_label_2
_geom_torsion_atom_site_label_3
_geom_torsion_atom_site_label_4
_geom_torsion
C9 S1 C2 C3 -126.8(13)
S1 C2 C3 S4 60.8(16)
C2 C3 S4 C5 57.8(14)
C3 S4 C5 C6 -77.6(14)
S4 C5 C6 S7 -41.0(16)
C5 C6 S7 C8 139.2(11)
C6 S7 C8 C9 -52.6(14)
S7 C8 C9 S1 -44.4(19)
C2 S1 C9 C8 102.5(15)
